data_4325081
loop_
_publ_author_name
'Oottil Mayasree'
'Cheriyedath Raj Sankar'
'Abdeljalil Assoud'
'Holger Kleinke'

_publ_section_title
;
 New Barium Copper Chalcogenides Synthesized Using Two Different Chalcogen
 Atoms: Ba2Cu6-xSTe4 and Ba2Cu6-xSeyTe5-y
;
_journal_name_full 'Inorganic Chemistry'
_journal_page_first 4580
_journal_page_last 4585
_journal_paper_doi 10.1021/ic2002628
_journal_volume 50
_journal_year 2011
_chemical_formula_sum 'Ba2 Cu5.64 Se1.1 Te3.9'
_chemical_formula_weight 1217.78
_chemical_name_systematic
; 
 ? 
;
_space_group_IT_number 55
_symmetry_cell_setting orthorhombic
_symmetry_space_group_name_Hall '-P 2 2ab'
_symmetry_space_group_name_H-M 'P b a m'
_atom_sites_solution_hydrogens none
_atom_sites_solution_primary direct
_atom_sites_solution_secondary difmap
_audit_creation_method SHELXL-97
_cell_angle_alpha 90.00
_cell_angle_beta 90.00
_cell_angle_gamma 90.00
_cell_formula_units_Z 2
_cell_length_a 9.7048(6)
_cell_length_b 14.1853(9)
_cell_length_c 4.3840(3)
_cell_measurement_temperature 296(2)
_cell_volume 603.53(7)
_computing_structure_refinement 'SHELXL-97 (Sheldrick, 1997)'
_computing_structure_solution 'SHELXS-97 (Sheldrick, 1990)'
_diffrn_ambient_temperature 296(2)
_diffrn_measured_fraction_theta_full 0.994
_diffrn_measured_fraction_theta_max 0.994
_diffrn_radiation_monochromator graphite
_diffrn_radiation_source 'fine-focus sealed tube'
_diffrn_radiation_type MoK\a
_diffrn_radiation_wavelength 0.71073
_diffrn_reflns_av_R_equivalents 0.0203
_diffrn_reflns_av_sigmaI/netI 0.0179
_diffrn_reflns_limit_h_max 13
_diffrn_reflns_limit_h_min -10
_diffrn_reflns_limit_k_max 19
_diffrn_reflns_limit_k_min -17
_diffrn_reflns_limit_l_max 6
_diffrn_reflns_limit_l_min -6
_diffrn_reflns_number 4345
_diffrn_reflns_theta_full 29.97
_diffrn_reflns_theta_max 29.97
_diffrn_reflns_theta_min 2.87
_exptl_absorpt_coefficient_mu 28.648
_exptl_absorpt_correction_T_max 0.5981
_exptl_absorpt_correction_T_min 0.2077
_exptl_absorpt_correction_type empirical
_exptl_absorpt_process_details 'APEX 2'
_exptl_crystal_colour black
_exptl_crystal_density_diffrn 6.701
_exptl_crystal_description block
_exptl_crystal_F_000 1032
_exptl_crystal_size_max 0.08
_exptl_crystal_size_mid 0.04
_exptl_crystal_size_min 0.02
_refine_diff_density_max 2.728
_refine_diff_density_min -1.460
_refine_diff_density_rms 0.215
_refine_ls_extinction_coef 0.00347(14)
_refine_ls_extinction_expression Fc^*^=kFc[1+0.001xFc^2^\l^3^/sin(2\q)]^-1/4^
_refine_ls_extinction_method SHELXL
_refine_ls_goodness_of_fit_ref 1.109
_refine_ls_hydrogen_treatment none
_refine_ls_matrix_type full
_refine_ls_number_parameters 46
_refine_ls_number_reflns 974
_refine_ls_number_restraints 0
_refine_ls_restrained_S_all 1.109
_refine_ls_R_factor_all 0.0212
_refine_ls_R_factor_gt 0.0201
_refine_ls_shift/su_max 0.000
_refine_ls_shift/su_mean 0.000
_refine_ls_structure_factor_coef Fsqd
_refine_ls_weighting_details 'calc w=1/[\s^2^(Fo^2^)+(0.0141P)^2^+4.3289P] where P=(Fo^2^+2Fc^2^)/3'
_refine_ls_weighting_scheme calc
_refine_ls_wR_factor_gt 0.0429
_refine_ls_wR_factor_ref 0.0440
_reflns_number_gt 940
_reflns_number_total 974
_reflns_threshold_expression >2sigma(I)
_cod_data_source_file ic2002628_si_004.cif
_cod_data_source_block Ba2Cu6SeTe4
_cod_original_formula_sum 'Ba2 Cu5.64 Se1.10 Te3.90'
_cod_database_code 4325081

loop_
_symmetry_equiv_pos_as_xyz
'x, y, z'
'-x, -y, z'
'-x+1/2, y+1/2, -z'
'x+1/2, -y+1/2, -z'
'-x, -y, -z'
'x, y, -z'
'x-1/2, -y-1/2, z'
'-x-1/2, y-1/2, z'

loop_
_atom_site_label
_atom_site_type_symbol
_atom_site_fract_x
_atom_site_fract_y
_atom_site_fract_z
_atom_site_U_iso_or_equiv
_atom_site_adp_type
_atom_site_occupancy
_atom_site_symmetry_multiplicity
_atom_site_calc_flag
_atom_site_refinement_flags
Ba1 Ba 0.02464(4) 0.16610(3) 0.5000 0.01483(11) Uani 1 2 d S
Cu1 Cu 0.38658(10) 0.09305(6) 0.5000 0.0229(3) Uani 0.960(4) 2 d SP
Cu2 Cu 0.02614(11) 0.40792(8) 0.0000 0.0253(4) Uani 0.866(5) 2 d SP
Cu3 Cu 0.25683(9) 0.01335(6) 0.0000 0.0210(3) Uani 0.993(4) 2 d SP
Se1 Se 0.0000 0.0000 0.0000 0.01291(17) Uani 1 4 d S
Te1 Te 0.17468(4) 0.40932(3) 0.5000 0.01314(11) Uani 1 2 d S
Te2 Te 0.31031(4) 0.19748(3) 0.0000 0.01260(14) Uani 0.952(7) 2 d SP
Se2 Se 0.31031(4) 0.19748(3) 0.0000 0.01260(14) Uani 0.048(7) 2 d SP

loop_
_atom_site_aniso_label
_atom_site_aniso_U_11
_atom_site_aniso_U_22
_atom_site_aniso_U_33
_atom_site_aniso_U_23
_atom_site_aniso_U_13
_atom_site_aniso_U_12
Ba1 0.01591(19) 0.01603(19) 0.01254(17) 0.000 0.000 0.00014(13)
Cu1 0.0240(5) 0.0224(5) 0.0222(5) 0.000 0.000 -0.0041(3)
Cu2 0.0192(6) 0.0385(7) 0.0181(5) 0.000 0.000 -0.0113(4)
Cu3 0.0170(4) 0.0201(4) 0.0258(5) 0.000 0.000 0.0021(3)
Se1 0.0107(4) 0.0140(4) 0.0141(4) 0.000 0.000 -0.0011(3)
Te1 0.01131(19) 0.0146(2) 0.01351(18) 0.000 0.000 0.00034(13)
Te2 0.0115(2) 0.0137(2) 0.0127(2) 0.000 0.000 -0.00083(13)
Se2 0.0115(2) 0.0137(2) 0.0127(2) 0.000 0.000 -0.00083(13)

loop_
_atom_type_symbol
_atom_type_description
_atom_type_scat_dispersion_real
_atom_type_scat_dispersion_imag
_atom_type_scat_source
Se Se -0.0929 2.2259 'International Tables Vol C Tables 4.2.6.8 and 6.1.1.4'
Cu Cu 0.3201 1.2651 'International Tables Vol C Tables 4.2.6.8 and 6.1.1.4'
Te Te -0.5308 1.6751 'International Tables Vol C Tables 4.2.6.8 and 6.1.1.4'
Ba Ba -0.3244 2.2819 'International Tables Vol C Tables 4.2.6.8 and 6.1.1.4'

loop_
_geom_angle_atom_site_label_1
_geom_angle_atom_site_label_2
_geom_angle_atom_site_label_3
_geom_angle
_geom_angle_site_symmetry_1
_geom_angle_site_symmetry_3
Se1 Ba1 Se1 85.573(10) . 1_556
Se1 Ba1 Te1 73.140(8) . 7_565
Se1 Ba1 Te1 73.140(8) 1_556 7_565
Se1 Ba1 Se2 124.535(13) . 1_556
Se1 Ba1 Se2 74.391(8) 1_556 1_556
Te1 Ba1 Se2 141.249(6) 7_565 1_556
Se1 Ba1 Te2 124.535(13) . 1_556
Se1 Ba1 Te2 74.391(8) 1_556 1_556
Te1 Ba1 Te2 141.249(6) 7_565 1_556
Se2 Ba1 Te2 0.0 1_556 1_556
Se1 Ba1 Te2 74.391(8) . .
Se1 Ba1 Te2 124.535(13) 1_556 .
Te1 Ba1 Te2 141.249(7) 7_565 .
Se2 Ba1 Te2 75.955(12) 1_556 .
Te2 Ba1 Te2 75.955(12) 1_556 .
Se1 Ba1 Se2 139.974(13) . 7_566
Se1 Ba1 Se2 86.322(8) 1_556 7_566
Te1 Ba1 Se2 66.992(10) 7_565 7_566
Se2 Ba1 Se2 90.449(7) 1_556 7_566
Te2 Ba1 Se2 90.449(7) 1_556 7_566
Te2 Ba1 Se2 139.432(12) . 7_566
Se1 Ba1 Se2 86.322(8) . 7_565
Se1 Ba1 Se2 139.974(13) 1_556 7_565
Te1 Ba1 Se2 66.992(10) 7_565 7_565
Se2 Ba1 Se2 139.432(12) 1_556 7_565
Te2 Ba1 Se2 139.432(12) 1_556 7_565
Te2 Ba1 Se2 90.449(7) . 7_565
Se2 Ba1 Se2 75.305(11) 7_566 7_565
Se1 Ba1 Te2 139.974(13) . 7_566
Se1 Ba1 Te2 86.322(8) 1_556 7_566
Te1 Ba1 Te2 66.992(10) 7_565 7_566
Se2 Ba1 Te2 90.449(7) 1_556 7_566
Te2 Ba1 Te2 90.449(7) 1_556 7_566
Te2 Ba1 Te2 139.432(12) . 7_566
Se2 Ba1 Te2 0.000(10) 7_566 7_566
Se2 Ba1 Te2 75.305(11) 7_565 7_566
Se1 Ba1 Te2 86.322(8) . 7_565
Se1 Ba1 Te2 139.974(13) 1_556 7_565
Te1 Ba1 Te2 66.992(10) 7_565 7_565
Se2 Ba1 Te2 139.432(12) 1_556 7_565
Te2 Ba1 Te2 139.432(12) 1_556 7_565
Te2 Ba1 Te2 90.449(7) . 7_565
Se2 Ba1 Te2 75.305(11) 7_566 7_565
Se2 Ba1 Te2 0.000(15) 7_565 7_565
Te2 Ba1 Te2 75.305(11) 7_566 7_565
Se1 Ba1 Cu1 82.211(13) . .
Se1 Ba1 Cu1 82.211(13) 1_556 .
Te1 Ba1 Cu1 146.080(19) 7_565 .
Se2 Ba1 Cu1 44.674(10) 1_556 .
Te2 Ba1 Cu1 44.674(10) 1_556 .
Te2 Ba1 Cu1 44.674(10) . .
Se2 Ba1 Cu1 135.118(11) 7_566 .
Se2 Ba1 Cu1 135.118(11) 7_565 .
Te2 Ba1 Cu1 135.118(11) 7_566 .
Te2 Ba1 Cu1 135.118(11) 7_565 .
Cu2 Cu1 Cu2 116.57(5) 7_666 7_665
Cu2 Cu1 Te1 96.41(4) 7_666 3_546
Cu2 Cu1 Te1 96.41(4) 7_665 3_546
Cu2 Cu1 Se2 57.71(2) 7_666 1_556
Cu2 Cu1 Se2 145.41(5) 7_665 1_556
Te1 Cu1 Se2 117.76(2) 3_546 1_556
Cu2 Cu1 Te2 57.71(2) 7_666 1_556
Cu2 Cu1 Te2 145.41(5) 7_665 1_556
Te1 Cu1 Te2 117.76(2) 3_546 1_556
Se2 Cu1 Te2 0.000(16) 1_556 1_556
Cu2 Cu1 Te2 145.41(5) 7_666 .
Cu2 Cu1 Te2 57.71(2) 7_665 .
Te1 Cu1 Te2 117.76(2) 3_546 .
Se2 Cu1 Te2 105.86(3) 1_556 .
Te2 Cu1 Te2 105.86(3) 1_556 .
Cu2 Cu1 Te1 58.29(3) 7_666 7_665
Cu2 Cu1 Te1 58.29(3) 7_665 7_665
Te1 Cu1 Te1 102.16(3) 3_546 7_665
Se2 Cu1 Te1 106.01(2) 1_556 7_665
Te2 Cu1 Te1 106.01(2) 1_556 7_665
Te2 Cu1 Te1 106.01(2) . 7_665
Cu2 Cu1 Cu3 155.53(5) 7_666 .
Cu2 Cu1 Cu3 64.12(3) 7_665 .
Te1 Cu1 Cu3 60.06(2) 3_546 .
Se2 Cu1 Cu3 136.82(4) 1_556 .
Te2 Cu1 Cu3 136.82(4) 1_556 .
Te2 Cu1 Cu3 57.73(2) . .
Te1 Cu1 Cu3 116.73(3) 7_665 .
Cu2 Cu1 Cu3 64.12(3) 7_666 1_556
Cu2 Cu1 Cu3 155.53(5) 7_665 1_556
Te1 Cu1 Cu3 60.06(2) 3_546 1_556
Se2 Cu1 Cu3 57.73(2) 1_556 1_556
Te2 Cu1 Cu3 57.73(2) 1_556 1_556
Te2 Cu1 Cu3 136.82(4) . 1_556
Te1 Cu1 Cu3 116.73(3) 7_665 1_556
Cu3 Cu1 Cu3 104.66(4) . 1_556
Cu2 Cu1 Ba1 120.38(3) 7_666 .
Cu2 Cu1 Ba1 120.38(3) 7_665 .
Te1 Cu1 Ba1 93.59(3) 3_546 .
Se2 Cu1 Ba1 65.73(2) 1_556 .
Te2 Cu1 Ba1 65.73(2) 1_556 .
Te2 Cu1 Ba1 65.73(2) . .
Te1 Cu1 Ba1 164.25(3) 7_665 .
Cu3 Cu1 Ba1 71.30(3) . .
Cu3 Cu1 Ba1 71.30(3) 1_556 .
Cu2 Cu1 Ba1 79.22(3) 7_666 7_665
Cu2 Cu1 Ba1 79.22(3) 7_665 7_665
Te1 Cu1 Ba1 171.44(4) 3_546 7_665
Se2 Cu1 Ba1 66.19(2) 1_556 7_665
Te2 Cu1 Ba1 66.19(2) 1_556 7_665
Te2 Cu1 Ba1 66.19(2) . 7_665
Te1 Cu1 Ba1 69.27(2) 7_665 7_665
Cu3 Cu1 Ba1 123.10(2) . 7_665
Cu3 Cu1 Ba1 123.10(2) 1_556 7_665
Ba1 Cu1 Ba1 94.98(2) . 7_665
Cu1 Cu2 Cu1 116.57(5) 7_564 7_565
Cu1 Cu2 Se2 64.47(3) 7_564 7_565
Cu1 Cu2 Se2 64.47(3) 7_565 7_565
Cu1 Cu2 Te2 64.47(3) 7_564 7_565
Cu1 Cu2 Te2 64.47(3) 7_565 7_565
Se2 Cu2 Te2 0.000(18) 7_565 7_565
Cu1 Cu2 Cu2 84.55(4) 7_564 5_565
Cu1 Cu2 Cu2 84.55(4) 7_565 5_565
Se2 Cu2 Cu2 114.53(6) 7_565 5_565
Te2 Cu2 Cu2 114.53(6) 7_565 5_565
Cu1 Cu2 Te1 178.38(4) 7_564 .
Cu1 Cu2 Te1 65.05(2) 7_565 .
Se2 Cu2 Te1 116.85(3) 7_565 .
Te2 Cu2 Te1 116.85(3) 7_565 .
Cu2 Cu2 Te1 95.59(4) 5_565 .
Cu1 Cu2 Te1 65.05(2) 7_564 1_554
Cu1 Cu2 Te1 178.38(4) 7_565 1_554
Se2 Cu2 Te1 116.85(3) 7_565 1_554
Te2 Cu2 Te1 116.85(3) 7_565 1_554
Cu2 Cu2 Te1 95.59(4) 5_565 1_554
Te1 Cu2 Te1 113.33(4) . 1_554
Cu1 Cu2 Cu3 115.57(3) 7_564 3
Cu1 Cu2 Cu3 115.57(3) 7_565 3
Se2 Cu2 Cu3 179.86(6) 7_565 3
Te2 Cu2 Cu3 179.86(6) 7_565 3
Cu2 Cu2 Cu3 65.61(5) 5_565 3
Te1 Cu2 Cu3 63.10(2) . 3
Te1 Cu2 Cu3 63.10(2) 1_554 3
Cu1 Cu2 Cu3 61.23(3) 7_564 7_565
Cu1 Cu2 Cu3 61.23(3) 7_565 7_565
Se2 Cu2 Cu3 58.66(3) 7_565 7_565
Te2 Cu2 Cu3 58.66(3) 7_565 7_565
Cu2 Cu2 Cu3 55.87(4) 5_565 7_565
Te1 Cu2 Cu3 120.15(3) . 7_565
Te1 Cu2 Cu3 120.15(3) 1_554 7_565
Cu3 Cu2 Cu3 121.48(5) 3 7_565
Se1 Cu3 Cu2 140.28(5) . 3_545
Se1 Cu3 Te2 105.58(3) . .
Cu2 Cu3 Te2 114.14(4) 3_545 .
Se1 Cu3 Te1 101.67(2) . 3_545
Cu2 Cu3 Te1 59.17(2) 3_545 3_545
Te2 Cu3 Te1 118.93(2) . 3_545
Se1 Cu3 Te1 101.67(2) . 3_546
Cu2 Cu3 Te1 59.17(2) 3_545 3_546
Te2 Cu3 Te1 118.93(2) . 3_546
Te1 Cu3 Te1 107.12(3) 3_545 3_546
Se1 Cu3 Cu1 118.97(3) . .
Cu2 Cu3 Cu1 82.28(3) 3_545 .
Te2 Cu3 Cu1 60.72(2) . .
Te1 Cu3 Cu1 138.33(4) 3_545 .
Te1 Cu3 Cu1 58.22(2) 3_546 .
Se1 Cu3 Cu1 118.97(3) . 1_554
Cu2 Cu3 Cu1 82.28(3) 3_545 1_554
Te2 Cu3 Cu1 60.72(2) . 1_554
Te1 Cu3 Cu1 58.22(2) 3_545 1_554
Te1 Cu3 Cu1 138.33(4) 3_546 1_554
Cu1 Cu3 Cu1 104.66(4) . 1_554
Se1 Cu3 Cu2 161.21(4) . 7_665
Cu2 Cu3 Cu2 58.52(5) 3_545 7_665
Te2 Cu3 Cu2 55.62(3) . 7_665
Te1 Cu3 Cu2 89.34(3) 3_545 7_665
Te1 Cu3 Cu2 89.34(3) 3_546 7_665
Cu1 Cu3 Cu2 54.65(2) . 7_665
Cu1 Cu3 Cu2 54.65(2) 1_554 7_665
Se1 Cu3 Ba1 56.941(15) . 1_554
Cu2 Cu3 Ba1 144.074(12) 3_545 1_554
Te2 Cu3 Ba1 63.794(18) . 1_554
Te1 Cu3 Ba1 89.397(12) 3_545 1_554
Te1 Cu3 Ba1 155.95(3) 3_546 1_554
Cu1 Cu3 Ba1 119.41(3) . 1_554
Cu1 Cu3 Ba1 65.31(2) 1_554 1_554
Cu2 Cu3 Ba1 108.65(3) 7_665 1_554
Se1 Cu3 Ba1 56.941(15) . .
Cu2 Cu3 Ba1 144.074(12) 3_545 .
Te2 Cu3 Ba1 63.794(18) . .
Te1 Cu3 Ba1 155.95(3) 3_545 .
Te1 Cu3 Ba1 89.397(12) 3_546 .
Cu1 Cu3 Ba1 65.31(2) . .
Cu1 Cu3 Ba1 119.41(3) 1_554 .
Cu2 Cu3 Ba1 108.65(3) 7_665 .
Ba1 Cu3 Ba1 70.075(17) 1_554 .
Cu3 Se1 Cu3 180.000(3) 5 .
Cu3 Se1 Ba1 97.423(16) 5 .
Cu3 Se1 Ba1 82.577(16) . .
Cu3 Se1 Ba1 82.577(16) 5 5
Cu3 Se1 Ba1 97.423(16) . 5
Ba1 Se1 Ba1 180.000(16) . 5
Cu3 Se1 Ba1 97.423(16) 5 1_554
Cu3 Se1 Ba1 82.577(16) . 1_554
Ba1 Se1 Ba1 85.573(10) . 1_554
Ba1 Se1 Ba1 94.427(10) 5 1_554
Cu3 Se1 Ba1 82.577(16) 5 5_556
Cu3 Se1 Ba1 97.423(16) . 5_556
Ba1 Se1 Ba1 94.427(10) . 5_556
Ba1 Se1 Ba1 85.573(10) 5 5_556
Ba1 Se1 Ba1 180.000(9) 1_554 5_556
Cu2 Te1 Cu2 113.33(4) . 1_556
Cu2 Te1 Cu1 83.41(3) . 3_556
Cu2 Te1 Cu1 83.41(3) 1_556 3_556
Cu2 Te1 Cu3 144.12(4) . 3_556
Cu2 Te1 Cu3 57.72(3) 1_556 3_556
Cu1 Te1 Cu3 61.72(2) 3_556 3_556
Cu2 Te1 Cu3 57.72(3) . 3
Cu2 Te1 Cu3 144.12(4) 1_556 3
Cu1 Te1 Cu3 61.72(2) 3_556 3
Cu3 Te1 Cu3 107.12(3) 3_556 3
Cu2 Te1 Cu1 56.67(2) . 7_565
Cu2 Te1 Cu1 56.67(2) 1_556 7_565
Cu1 Te1 Cu1 77.84(3) 3_556 7_565
Cu3 Te1 Cu1 104.50(2) 3_556 7_565
Cu3 Te1 Cu1 104.50(2) 3 7_565
Cu2 Te1 Ba1 121.45(2) . 7_665
Cu2 Te1 Ba1 121.45(2) 1_556 7_665
Cu1 Te1 Ba1 120.33(3) 3_556 7_665
Cu3 Te1 Ba1 85.99(2) 3_556 7_665
Cu3 Te1 Ba1 85.99(2) 3 7_665
Cu1 Te1 Ba1 161.83(2) 7_565 7_665
Cu2 Te1 Ba1 77.26(3) . .
Cu2 Te1 Ba1 77.26(3) 1_556 .
Cu1 Te1 Ba1 144.27(3) 3_556 .
Cu3 Te1 Ba1 126.429(16) 3_556 .
Cu3 Te1 Ba1 126.429(16) 3 .
Cu1 Te1 Ba1 66.43(2) 7_565 .
Ba1 Te1 Ba1 95.399(11) 7_665 .
Cu2 Te2 Cu3 65.72(3) 7_665 .
Cu2 Te2 Cu1 57.82(2) 7_665 1_554
Cu3 Te2 Cu1 61.55(2) . 1_554
Cu2 Te2 Cu1 57.82(2) 7_665 .
Cu3 Te2 Cu1 61.55(2) . .
Cu1 Te2 Cu1 105.86(3) 1_554 .
Cu2 Te2 Ba1 124.11(2) 7_665 1_554
Cu3 Te2 Ba1 74.081(17) . 1_554
Cu1 Te2 Ba1 69.59(2) 1_554 1_554
Cu1 Te2 Ba1 129.29(2) . 1_554
Cu2 Te2 Ba1 124.11(2) 7_665 .
Cu3 Te2 Ba1 74.081(17) . .
Cu1 Te2 Ba1 129.29(2) 1_554 .
Cu1 Te2 Ba1 69.59(2) . .
Ba1 Te2 Ba1 75.955(12) 1_554 .
Cu2 Te2 Ba1 80.88(2) 7_665 7_665
Cu3 Te2 Ba1 129.936(15) . 7_665
Cu1 Te2 Ba1 128.47(2) 1_554 7_665
Cu1 Te2 Ba1 69.344(19) . 7_665
Ba1 Te2 Ba1 153.436(14) 1_554 7_665
Ba1 Te2 Ba1 98.200(7) . 7_665
Cu2 Te2 Ba1 80.88(2) 7_665 7_664
Cu3 Te2 Ba1 129.936(15) . 7_664
Cu1 Te2 Ba1 69.344(19) 1_554 7_664
Cu1 Te2 Ba1 128.47(2) . 7_664
Ba1 Te2 Ba1 98.200(7) 1_554 7_664
Ba1 Te2 Ba1 153.436(14) . 7_664
Ba1 Te2 Ba1 75.305(11) 7_665 7_664

loop_
_geom_bond_atom_site_label_1
_geom_bond_atom_site_label_2
_geom_bond_distance
_geom_bond_site_symmetry_2
Ba1 Se1 3.2270(3) .
Ba1 Se1 3.2270(3) 1_556
Ba1 Te1 3.5608(6) 7_565
Ba1 Se2 3.5622(5) 1_556
Ba1 Te2 3.5622(5) 1_556
Ba1 Te2 3.5622(5) .
Ba1 Se2 3.5883(4) 7_566
Ba1 Se2 3.5883(4) 7_565
Ba1 Te2 3.5883(4) 7_566
Ba1 Te2 3.5883(4) 7_565
Ba1 Cu1 3.6622(11) .
Cu1 Cu2 2.5768(8) 7_666
Cu1 Cu2 2.5768(8) 7_665
Cu1 Te1 2.6732(10) 3_546
Cu1 Se2 2.7472(6) 1_556
Cu1 Te2 2.7472(6) 1_556
Cu1 Te2 2.7472(6) .
Cu1 Te1 2.7962(11) 7_665
Cu1 Cu3 2.7692(8) .
Cu1 Cu3 2.7692(8) 1_556
Cu1 Ba1 3.6699(10) 7_665
Cu2 Cu1 2.5768(8) 7_564
Cu2 Cu1 2.5768(8) 7_565
Cu2 Se2 2.5735(11) 7_565
Cu2 Te2 2.5735(11) 7_565
Cu2 Cu2 2.661(2) 5_565
Cu2 Te1 2.6236(6) .
Cu2 Te1 2.6236(6) 1_554
Cu2 Cu3 2.5832(13) 3
Cu2 Cu3 2.8423(14) 7_565
Cu3 Se1 2.4997(9) .
Cu3 Cu2 2.5832(13) 3_545
Cu3 Te2 2.6631(10) .
Cu3 Te1 2.7248(6) 3_545
Cu3 Te1 2.7248(6) 3_546
Cu3 Cu1 2.7692(8) 1_554
Cu3 Cu2 2.8423(14) 7_665
Cu3 Ba1 3.8181(8) 1_554
Se1 Cu3 2.4997(9) 5
Se1 Ba1 3.2270(3) 5
Se1 Ba1 3.2270(3) 1_554
Se1 Ba1 3.2270(3) 5_556
Te1 Cu2 2.6236(6) 1_556
Te1 Cu1 2.6732(10) 3_556
Te1 Cu3 2.7248(6) 3_556
Te1 Cu3 2.7248(6) 3
Te1 Cu1 2.7962(11) 7_565
Te1 Ba1 3.5608(6) 7_665
Te2 Cu2 2.5735(11) 7_665
Te2 Cu1 2.7472(6) 1_554
Te2 Ba1 3.5622(5) 1_554
Te2 Ba1 3.5883(4) 7_665
Te2 Ba1 3.5883(4) 7_664
